data_2240322
loop_
_publ_author_name
'Gomes, Ligia R.'
'Low, John Nicolson'
'Cagide, Fernando'
'Borges, Fernanda'

_publ_section_title
;
 The crystal structures of four
 <i>N</i>-(4-halophenyl)-4-oxo-4<i>H</i>-chromene-3-carboxamides
;
_journal_coeditor_code LH5743
_journal_issue 1
_journal_name_full 'Acta Crystallographica Section E'
_journal_page_first 88
_journal_page_last 93
_journal_paper_doi 10.1107/S2056989014027054
_journal_volume 71
_journal_year 2015
_chemical_formula_iupac 'C16 H10 Cl N O3'
_chemical_formula_moiety 'C16 H10 Cl N O3'
_chemical_formula_sum 'C16 H10 Cl N O3'
_chemical_formula_weight 299.70
_chemical_name_systematic
;
<i>N</i>-(4-Chlorophenyl)-4-oxo-4<i>H</i>-chromene-3-carboxamide
;
_space_group_crystal_system triclinic
_space_group_IT_number 2
_space_group_name_Hall '-P 1'
_space_group_name_H-M_alt 'P -1'
_symmetry_space_group_name_Hall '-P 1'
_symmetry_space_group_name_H-M 'P -1'
_atom_sites_solution_hydrogens mixed
_audit_creation_method SHELXL-2013
_cell_angle_alpha 103.536(7)
_cell_angle_beta 89.714(6)
_cell_angle_gamma 105.589(7)
_cell_formula_units_Z 2
_cell_length_a 6.6325(12)
_cell_length_b 7.0577(12)
_cell_length_c 14.671(3)
_cell_measurement_reflns_used 5302
_cell_measurement_temperature 100(2)
_cell_measurement_theta_max 25.1
_cell_measurement_theta_min 3.1
_cell_volume 641.9(2)
_computing_cell_refinement
;
<i>CrystalClear-SM Expert</i> (Rigaku, 2012)
;
_computing_data_collection
;
<i>CrystalClear-SM Expert</i> (Rigaku, 2012)
;
_computing_data_reduction
;
<i>CrystalClear-SM Expert</i> (Rigaku, 2012)
;
_computing_molecular_graphics
;
Mercury (Macrae <i>et al.</i>,  2006)
;
_computing_publication_material
;
OSCAIL (McArdle <i>et al.</i>,  2004), SHELXL2014 (Sheldrick,
2008) and
PLATON (Spek, 2009)
;
_computing_structure_refinement
;
OSCAIL (McArdle <i>et al.</i>,  2004),
ShelXle (H\"ubschle <i>et al.</i>,  2011) and
SHELXL2014 (Sheldrick, 2008)
;
_computing_structure_solution
;
SHELXS97 (Sheldrick, 2008),
PLATON (Spek, 2009) and
Flipper 25 (Oszl\'anyi & S\"ut\>o, 2004)
;
_diffrn_ambient_temperature 100(2)
_diffrn_detector_area_resol_mean 28.5714
_diffrn_measured_fraction_theta_full 0.995
_diffrn_measured_fraction_theta_max 0.989
_diffrn_measurement_device 'four-circle \k goniometer'
_diffrn_measurement_device_type 'Rigaku AFC12 (Right)'
_diffrn_measurement_method 'profile data from \w-scans'
_diffrn_radiation_type MoK\a
_diffrn_radiation_wavelength 0.71075
_diffrn_reflns_av_R_equivalents 0.0777
_diffrn_reflns_limit_h_max 7
_diffrn_reflns_limit_h_min -7
_diffrn_reflns_limit_k_max 8
_diffrn_reflns_limit_k_min -8
_diffrn_reflns_limit_l_max 17
_diffrn_reflns_limit_l_min -17
_diffrn_reflns_number 7435
_diffrn_reflns_theta_full 25.000
_diffrn_reflns_theta_max 25.143
_diffrn_reflns_theta_min 3.074
_exptl_absorpt_coefficient_mu 0.307
_exptl_absorpt_correction_T_max 0.988
_exptl_absorpt_correction_T_min 0.950
_exptl_absorpt_correction_type multi-scan
_exptl_absorpt_process_details
;
(<i>CrystalClear-SM Expert</i>; Rigaku, 20112)
;
_exptl_crystal_colour colourless
_exptl_crystal_density_diffrn 1.551
_exptl_crystal_description plate
_exptl_crystal_F_000 308
_exptl_crystal_size_max 0.170
_exptl_crystal_size_mid 0.170
_exptl_crystal_size_min 0.040
_refine_diff_density_max 0.297
_refine_diff_density_min -0.654
_refine_ls_extinction_method none
_refine_ls_goodness_of_fit_ref 0.988
_refine_ls_hydrogen_treatment mixed
_refine_ls_matrix_type full
_refine_ls_number_parameters 194
_refine_ls_number_reflns 2265
_refine_ls_number_restraints 0
_refine_ls_restrained_S_all 0.988
_refine_ls_R_factor_all 0.0697
_refine_ls_R_factor_gt 0.0560
_refine_ls_shift/su_max 0.000
_refine_ls_shift/su_mean 0.000
_refine_ls_structure_factor_coef Fsqd
_refine_ls_weighting_details 'w=1/[\s^2^(Fo^2^)+(0.0834P)^2^] where P=(Fo^2^+2Fc^2^)/3'
_refine_ls_weighting_scheme calc
_refine_ls_wR_factor_gt 0.1347
_refine_ls_wR_factor_ref 0.1454
_reflns_number_gt 1668
_reflns_number_total 2265
_reflns_threshold_expression I>2\s(I)
_cod_data_source_file lh5743sup1.cif
_cod_data_source_block 2
_cod_database_code 2240322
_cod_database_fobs_code 2240322
_shelx_space_group_comment
;
The symmetry employed for this shelxl refinement is uniquely defined
by the following loop, which should always be used as a source of
symmetry information in preference to the above space-group names.
They are only intended as comments.
;
_shelx_estimated_absorpt_t_min 0.950
_shelx_estimated_absorpt_t_max 0.988
_shelxl_version_number 2.014

loop_
_space_group_symop_operation_xyz
'x, y, z'
'-x, -y, -z'

loop_
_atom_site_type_symbol
_atom_site_label
_atom_site_fract_x
_atom_site_fract_y
_atom_site_fract_z
_atom_site_U_iso_or_equiv
_atom_site_adp_type
_atom_site_calc_flag
_atom_site_occupancy
Cl Cl14 0.07614(10) 0.21374(9) 0.10359(4) 0.0313(3) Uani d 1
O O1 0.9406(3) 1.1068(3) 0.73477(11) 0.0274(5) Uani d 1
O O3 0.8086(3) 0.7526(3) 0.46866(11) 0.0288(5) Uani d 1
O O4 0.3241(3) 0.8897(3) 0.63834(11) 0.0289(5) Uani d 1
N N3 0.4567(4) 0.7165(3) 0.47522(15) 0.0244(5) Uani d 1
H H3 0.370(5) 0.751(4) 0.514(2) 0.034(8) Uiso d 1
C C2 0.8826(4) 0.9921(4) 0.64698(16) 0.0256(6) Uani d 1
H H2 0.9908 0.9643 0.6078 0.031 Uiso calc 1
C C3 0.6843(4) 0.9137(4) 0.61023(16) 0.0240(6) Uani d 1
C C4 0.5115(4) 0.9506(4) 0.66692(16) 0.0240(6) Uani d 1
C C4A 0.5757(4) 1.0672(4) 0.76429(16) 0.0244(6) Uani d 1
C C5 0.4267(4) 1.1045(4) 0.82901(17) 0.0292(6) Uani d 1
H H5 0.2816 1.0564 0.8099 0.035 Uiso calc 1
C C6 0.4897(5) 1.2107(4) 0.92032(17) 0.0325(7) Uani d 1
H H6 0.3882 1.2337 0.9644 0.039 Uiso calc 1
C C7 0.7028(5) 1.2844(4) 0.94793(17) 0.0322(7) Uani d 1
H H7 0.7453 1.3590 1.0108 0.039 Uiso calc 1
C C8 0.8523(4) 1.2509(4) 0.88568(17) 0.0291(6) Uani d 1
H H8 0.9973 1.3011 0.9047 0.035 Uiso calc 1
C C8A 0.7856(4) 1.1414(4) 0.79395(17) 0.0264(6) Uani d 1
C C311 0.3776(4) 0.5942(4) 0.38578(16) 0.0233(6) Uani d 1
C C312 0.5027(4) 0.5348(4) 0.31405(17) 0.0268(6) Uani d 1
H H312 0.6510 0.5748 0.3243 0.032 Uiso calc 1
C C313 0.4084(4) 0.4162(4) 0.22722(17) 0.0272(6) Uani d 1
H H313 0.4924 0.3751 0.1779 0.033 Uiso calc 1
C C314 0.1937(4) 0.3590(4) 0.21297(16) 0.0253(6) Uani d 1
C C315 0.0677(4) 0.4157(4) 0.28384(16) 0.0265(6) Uani d 1
H H315 -0.0806 0.3742 0.2733 0.032 Uiso calc 1
C C316 0.1603(4) 0.5332(4) 0.36990(16) 0.0259(6) Uani d 1
H H316 0.0749 0.5729 0.4189 0.031 Uiso calc 1
C C31 0.6576(4) 0.7865(4) 0.51110(17) 0.0238(6) Uani d 1

loop_
_atom_site_aniso_label
_atom_site_aniso_U_11
_atom_site_aniso_U_22
_atom_site_aniso_U_33
_atom_site_aniso_U_12
_atom_site_aniso_U_13
_atom_site_aniso_U_23
Cl14 0.0362(5) 0.0322(4) 0.0226(4) 0.0117(3) 0.0014(3) -0.0019(3)
O1 0.0258(10) 0.0280(9) 0.0267(9) 0.0103(8) 0.0035(7) -0.0001(7)
O3 0.0242(10) 0.0335(10) 0.0280(9) 0.0129(8) 0.0076(8) 0.0008(8)
O4 0.0223(11) 0.0347(10) 0.0272(9) 0.0109(9) 0.0035(7) -0.0007(7)
N3 0.0225(12) 0.0270(12) 0.0220(11) 0.0107(10) 0.0052(9) -0.0018(9)
C2 0.0285(15) 0.0254(13) 0.0242(12) 0.0128(12) 0.0058(10) 0.0024(10)
C3 0.0257(15) 0.0231(13) 0.0247(13) 0.0112(11) 0.0045(10) 0.0032(10)
C4 0.0257(15) 0.0203(13) 0.0269(13) 0.0093(12) 0.0053(11) 0.0040(10)
C4A 0.0286(15) 0.0229(13) 0.0243(13) 0.0117(12) 0.0054(11) 0.0052(10)
C5 0.0282(15) 0.0330(15) 0.0272(13) 0.0134(12) 0.0059(11) 0.0034(11)
C6 0.0379(17) 0.0362(15) 0.0260(13) 0.0182(13) 0.0097(12) 0.0035(11)
C7 0.0405(17) 0.0313(15) 0.0247(13) 0.0149(13) 0.0020(12) 0.0006(11)
C8 0.0294(15) 0.0263(14) 0.0277(13) 0.0075(12) -0.0029(11) -0.0010(10)
C8A 0.0277(15) 0.0247(13) 0.0294(13) 0.0135(12) 0.0069(11) 0.0046(11)
C311 0.0288(15) 0.0199(12) 0.0217(12) 0.0105(11) 0.0039(10) 0.0019(10)
C312 0.0262(15) 0.0282(14) 0.0269(13) 0.0116(12) 0.0066(11) 0.0036(10)
C313 0.0353(16) 0.0245(13) 0.0249(13) 0.0161(12) 0.0097(11) 0.0027(10)
C314 0.0305(15) 0.0228(13) 0.0222(12) 0.0097(12) 0.0042(11) 0.0021(10)
C315 0.0275(15) 0.0270(13) 0.0259(13) 0.0114(12) 0.0026(11) 0.0036(10)
C316 0.0307(15) 0.0257(13) 0.0229(13) 0.0144(12) 0.0068(11) 0.0016(10)
C31 0.0229(15) 0.0226(13) 0.0287(13) 0.0105(11) 0.0067(11) 0.0067(10)

loop_
_atom_type_symbol
_atom_type_description
_atom_type_scat_dispersion_real
_atom_type_scat_dispersion_imag
_atom_type_scat_source
C C 0.0033 0.0016 'International Tables Vol C Tables 4.2.6.8 and 6.1.1.4'
H H 0.0000 0.0000 'International Tables Vol C Tables 4.2.6.8 and 6.1.1.4'
Cl Cl 0.1484 0.1585 'International Tables Vol C Tables 4.2.6.8 and 6.1.1.4'
N N 0.0061 0.0033 'International Tables Vol C Tables 4.2.6.8 and 6.1.1.4'
O O 0.0106 0.0060 'International Tables Vol C Tables 4.2.6.8 and 6.1.1.4'

loop_
_geom_angle_atom_site_label_1
_geom_angle_atom_site_label_2
_geom_angle_atom_site_label_3
_geom_angle
C2 O1 C8A 118.2(2)
C31 N3 C311 128.7(2)
C31 N3 H3 113.0(19)
C311 N3 H3 118(2)
C3 C2 O1 125.4(2)
C3 C2 H2 117.3
O1 C2 H2 117.3
C2 C3 C4 119.9(2)
C2 C3 C31 115.8(2)
C4 C3 C31 124.3(2)
O4 C4 C3 124.6(2)
O4 C4 C4A 121.1(2)
C3 C4 C4A 114.4(2)
C8A C4A C5 118.5(2)
C8A C4A C4 120.4(2)
C5 C4A C4 121.1(2)
C6 C5 C4A 120.3(3)
C6 C5 H5 119.9
C4A C5 H5 119.9
C5 C6 C7 119.9(2)
C5 C6 H6 120.1
C7 C6 H6 120.1
C8 C7 C6 121.1(2)
C8 C7 H7 119.5
C6 C7 H7 119.5
C7 C8 C8A 118.3(2)
C7 C8 H8 120.9
C8A C8 H8 120.9
O1 C8A C4A 121.7(2)
O1 C8A C8 116.3(2)
C4A C8A C8 122.0(2)
C316 C311 C312 119.6(2)
C316 C311 N3 116.3(2)
C312 C311 N3 124.1(2)
C313 C312 C311 119.5(2)
C313 C312 H312 120.3
C311 C312 H312 120.3
C314 C313 C312 119.9(2)
C314 C313 H313 120.0
C312 C313 H313 120.0
C313 C314 C315 121.2(2)
C313 C314 Cl14 119.82(18)
C315 C314 Cl14 119.0(2)
C316 C315 C314 119.1(2)
C316 C315 H315 120.4
C314 C315 H315 120.4
C315 C316 C311 120.7(2)
C315 C316 H316 119.6
C311 C316 H316 119.6
O3 C31 N3 124.6(2)
O3 C31 C3 121.2(2)
N3 C31 C3 114.1(2)

loop_
_geom_bond_atom_site_label_1
_geom_bond_atom_site_label_2
_geom_bond_distance
Cl14 C314 1.745(2)
O1 C2 1.346(3)
O1 C8A 1.377(3)
O3 C31 1.225(3)
O4 C4 1.241(3)
N3 C31 1.352(3)
N3 C311 1.405(3)
N3 H3 0.85(3)
C2 C3 1.343(4)
C2 H2 0.9500
C3 C4 1.457(4)
C3 C31 1.503(3)
C4 C4A 1.472(3)
C4A C8A 1.382(4)
C4A C5 1.400(4)
C5 C6 1.378(3)
C5 H5 0.9500
C6 C7 1.394(4)
C6 H6 0.9500
C7 C8 1.374(4)
C7 H7 0.9500
C8 C8A 1.392(3)
C8 H8 0.9500
C311 C316 1.393(4)
C311 C312 1.394(3)
C312 C313 1.393(3)
C312 H312 0.9500
C313 C314 1.375(4)
C313 H313 0.9500
C314 C315 1.384(4)
C315 C316 1.380(3)
C315 H315 0.9500
C316 H316 0.9500

loop_
_geom_hbond_atom_site_label_D
_geom_hbond_atom_site_label_H
_geom_hbond_atom_site_label_A
_geom_hbond_site_symmetry_A
_geom_hbond_distance_DH
_geom_hbond_distance_HA
_geom_hbond_distance_DA
_geom_hbond_angle_DHA
N3 H3 O4 . 0.85(3) 1.92(3) 2.680(3) 148(3)
C312 H312 O3 . 0.95 2.29 2.892(3) 121
C2 H2 O4 1_655 0.95 2.47 3.194(3) 133
C316 H316 O3 1_455 0.95 2.45 3.286(3) 146

loop_
_geom_torsion_atom_site_label_1
_geom_torsion_atom_site_label_2
_geom_torsion_atom_site_label_3
_geom_torsion_atom_site_label_4
_geom_torsion
C8A O1 C2 C3 2.8(4)
O1 C2 C3 C4 -0.1(4)
O1 C2 C3 C31 -178.7(2)
C2 C3 C4 O4 177.8(3)
C31 C3 C4 O4 -3.8(4)
C2 C3 C4 C4A -2.9(3)
C31 C3 C4 C4A 175.6(2)
O4 C4 C4A C8A -177.2(2)
C3 C4 C4A C8A 3.4(3)
O4 C4 C4A C5 3.2(4)
C3 C4 C4A C5 -176.1(2)
C8A C4A C5 C6 -0.8(4)
C4 C4A C5 C6 178.8(2)
C4A C5 C6 C7 1.1(4)
C5 C6 C7 C8 -0.8(4)
C6 C7 C8 C8A 0.1(4)
C2 O1 C8A C4A -2.2(3)
C2 O1 C8A C8 176.4(2)
C5 C4A C8A O1 178.6(2)
C4 C4A C8A O1 -1.0(4)
C5 C4A C8A C8 0.1(4)
C4 C4A C8A C8 -179.5(2)
C7 C8 C8A O1 -178.3(2)
C7 C8 C8A C4A 0.3(4)
C31 N3 C311 C316 175.7(2)
C31 N3 C311 C312 -5.0(4)
C316 C311 C312 C313 0.4(4)
N3 C311 C312 C313 -178.8(2)
C311 C312 C313 C314 0.0(4)
C312 C313 C314 C315 -0.5(4)
C312 C313 C314 Cl14 179.03(19)
C313 C314 C315 C316 0.6(4)
Cl14 C314 C315 C316 -178.97(18)
C314 C315 C316 C311 -0.1(4)
C312 C311 C316 C315 -0.4(4)
N3 C311 C316 C315 178.9(2)
C311 N3 C31 O3 0.4(4)
C311 N3 C31 C3 -179.8(2)
C2 C3 C31 O3 2.3(4)
C4 C3 C31 O3 -176.3(2)
C2 C3 C31 N3 -177.6(2)
C4 C3 C31 N3 3.9(4)
